data_2232801
loop_
_publ_author_name
'Wei, Ang Chee'
'Ali, Mohamed Ashraf'
'Ismail, Rusli'
'Quah, Ching Kheng'
'Fun, Hoong-Kun'

_publ_section_title
;
 7'-[4-(Trifluoromethyl)phenyl]-5',6',7',7a'-tetrahydrodispiro[indan-2,5'-pyrrolo[1,2-<i>c</i>][1,3]thiazole-6',2''-indan]-1,3,1''-trione
;
_journal_coeditor_code IS5003
_journal_issue 12
_journal_name_full 'Acta Crystallographica Section E'
_journal_page_first o3293
_journal_page_last o3294
_journal_paper_doi 10.1107/S1600536811047118
_journal_volume 67
_journal_year 2011
_chemical_formula_iupac 'C29 H20 F3 N O3 S'
_chemical_formula_moiety 'C29 H20 F3 N O3 S'
_chemical_formula_sum 'C29 H20 F3 N O3 S'
_chemical_formula_weight 519.52
_chemical_name_systematic
;
7'-[4-(Trifluoromethyl)phenyl]-5',6',7',7a'-tetrahydrodispiro[indan-2,5'-
pyrrolo[1,2-<i>c</i>][1,3]thiazole-6',2''-indan]-1,3,1''-trione
;
_space_group_IT_number 2
_symmetry_cell_setting triclinic
_symmetry_space_group_name_Hall '-P 1'
_symmetry_space_group_name_H-M 'P -1'
_atom_sites_solution_hydrogens geom
_atom_sites_solution_primary direct
_atom_sites_solution_secondary difmap
_audit_creation_method SHELXL-97
_cell_angle_alpha 68.1810(10)
_cell_angle_beta 87.589(2)
_cell_angle_gamma 74.960(2)
_cell_formula_units_Z 2
_cell_length_a 8.5894(9)
_cell_length_b 12.3144(13)
_cell_length_c 12.6109(15)
_cell_measurement_reflns_used 5253
_cell_measurement_temperature 296
_cell_measurement_theta_max 28.08
_cell_measurement_theta_min 2.87
_cell_volume 1193.7(2)
_computing_cell_refinement 'SAINT (Bruker, 2009)'
_computing_data_collection 'APEX2 (Bruker, 2009)'
_computing_data_reduction 'SAINT (Bruker, 2009)'
_computing_molecular_graphics 'SHELXTL (Sheldrick, 2008)'
_computing_publication_material 'SHELXTL (Sheldrick, 2008) and PLATON (Spek, 2009)'
_computing_structure_refinement 'SHELXTL (Sheldrick, 2008)'
_computing_structure_solution 'SHELXTL (Sheldrick, 2008)'
_diffrn_ambient_temperature 296
_diffrn_measured_fraction_theta_full 0.990
_diffrn_measured_fraction_theta_max 0.990
_diffrn_measurement_device_type
;
Bruker SMART APEXII DUO CCD area-detector
;
_diffrn_measurement_method '\f and \w'
_diffrn_radiation_monochromator graphite
_diffrn_radiation_source 'fine-focus sealed tube'
_diffrn_radiation_type MoK\a
_diffrn_radiation_wavelength 0.71073
_diffrn_reflns_av_R_equivalents 0.0384
_diffrn_reflns_av_sigmaI/netI 0.0430
_diffrn_reflns_limit_h_max 12
_diffrn_reflns_limit_h_min -12
_diffrn_reflns_limit_k_max 17
_diffrn_reflns_limit_k_min -17
_diffrn_reflns_limit_l_max 17
_diffrn_reflns_limit_l_min -17
_diffrn_reflns_number 25475
_diffrn_reflns_theta_full 30.05
_diffrn_reflns_theta_max 30.05
_diffrn_reflns_theta_min 1.74
_diffrn_standards_number 0
_exptl_absorpt_coefficient_mu 0.193
_exptl_absorpt_correction_T_max 0.9829
_exptl_absorpt_correction_T_min 0.9569
_exptl_absorpt_correction_type multi-scan
_exptl_absorpt_process_details '(<i>SADABS</i>; Bruker, 2009)'
_exptl_crystal_colour yellow
_exptl_crystal_density_diffrn 1.445
_exptl_crystal_density_method 'not measured'
_exptl_crystal_description block
_exptl_crystal_F_000 536
_exptl_crystal_size_max 0.231
_exptl_crystal_size_mid 0.219
_exptl_crystal_size_min 0.09
_refine_diff_density_max 0.725
_refine_diff_density_min -0.694
_refine_ls_extinction_method none
_refine_ls_goodness_of_fit_ref 1.048
_refine_ls_hydrogen_treatment constr
_refine_ls_matrix_type full
_refine_ls_number_parameters 334
_refine_ls_number_reflns 6922
_refine_ls_number_restraints 0
_refine_ls_restrained_S_all 1.048
_refine_ls_R_factor_all 0.0977
_refine_ls_R_factor_gt 0.0628
_refine_ls_shift/su_max 0.001
_refine_ls_shift/su_mean 0.001
_refine_ls_structure_factor_coef Fsqd
_refine_ls_weighting_details 'calc w=1/[\s^2^(Fo^2^)+(0.1159P)^2^+0.3319P] where P=(Fo^2^+2Fc^2^)/3'
_refine_ls_weighting_scheme calc
_refine_ls_wR_factor_gt 0.1891
_refine_ls_wR_factor_ref 0.2156
_reflns_number_gt 4508
_reflns_number_total 6922
_reflns_threshold_expression I>2\s(I)
_cod_data_source_file is5003.cif
_cod_data_source_block I
_cod_database_code 2232801
_cod_database_fobs_code 2232801

loop_
_symmetry_equiv_pos_as_xyz
'x, y, z'
'-x, -y, -z'

loop_
_atom_site_type_symbol
_atom_site_label
_atom_site_fract_x
_atom_site_fract_y
_atom_site_fract_z
_atom_site_U_iso_or_equiv
_atom_site_adp_type
_atom_site_calc_flag
_atom_site_refinement_flags
_atom_site_occupancy
_atom_site_symmetry_multiplicity
S S1 0.96436(9) 0.35285(8) 0.03916(7) 0.0605(2) Uani d . 1 1
F F1 0.0800(4) 0.0579(3) -0.1089(2) 0.1228(12) Uani d . 1 1
F F2 0.0364(3) 0.23905(19) -0.2219(2) 0.0861(7) Uani d . 1 1
F F3 0.2346(3) 0.1062(3) -0.2398(2) 0.1037(9) Uani d . 1 1
O O1 0.8556(2) 0.10792(17) 0.32038(17) 0.0543(5) Uani d . 1 1
O O2 0.5498(3) 0.48429(15) 0.31011(16) 0.0504(5) Uani d . 1 1
O O3 0.4883(2) 0.07066(15) 0.36158(15) 0.0499(4) Uani d . 1 1
N N1 0.7039(2) 0.36282(17) 0.15914(15) 0.0335(4) Uani d . 1 1
C C1 0.7605(3) 0.1814(2) 0.34956(19) 0.0360(5) Uani d . 1 1
C C2 0.7386(3) 0.1793(2) 0.46658(19) 0.0371(5) Uani d . 1 1
C C3 0.8044(3) 0.0862(2) 0.5701(2) 0.0469(6) Uani d . 1 1
H H3A 0.8676 0.0115 0.5723 0.056 Uiso calc R 1 1
C C4 0.7723(4) 0.1090(3) 0.6684(2) 0.0622(8) Uani d . 1 1
H H4A 0.8148 0.0483 0.7383 0.075 Uiso calc R 1 1
C C5 0.6787(5) 0.2192(3) 0.6666(2) 0.0678(9) Uani d . 1 1
H H5A 0.6596 0.2312 0.7351 0.081 Uiso calc R 1 1
C C6 0.6127(4) 0.3124(3) 0.5648(2) 0.0565(7) Uani d . 1 1
H H6A 0.5489 0.3865 0.5638 0.068 Uiso calc R 1 1
C C7 0.6452(3) 0.2912(2) 0.46404(19) 0.0384(5) Uani d . 1 1
C C8 0.6005(3) 0.3756(2) 0.34347(19) 0.0361(5) Uani d . 1 1
C C9 0.6437(2) 0.29994(18) 0.26748(17) 0.0303(4) Uani d . 1 1
C C10 0.4929(2) 0.27225(18) 0.22533(16) 0.0297(4) Uani d . 1 1
C C11 0.4296(3) 0.1790(2) 0.32498(17) 0.0346(4) Uani d . 1 1
C C12 0.2880(3) 0.2481(2) 0.36452(19) 0.0386(5) Uani d . 1 1
C C13 0.2053(4) 0.2083(3) 0.4635(2) 0.0522(7) Uani d . 1 1
H H13A 0.2355 0.1281 0.5145 0.063 Uiso calc R 1 1
C C14 0.0782(4) 0.2912(3) 0.4831(3) 0.0622(8) Uani d . 1 1
H H14A 0.0208 0.2669 0.5482 0.075 Uiso calc R 1 1
C C15 0.0340(4) 0.4113(3) 0.4068(3) 0.0624(8) Uani d . 1 1
H H15A -0.0526 0.4660 0.4218 0.075 Uiso calc R 1 1
C C16 0.1164(3) 0.4511(3) 0.3090(2) 0.0496(6) Uani d . 1 1
H H16A 0.0868 0.5316 0.2588 0.060 Uiso calc R 1 1
C C17 0.2450(3) 0.3672(2) 0.28753(19) 0.0362(5) Uani d . 1 1
C C18 0.3494(3) 0.3862(2) 0.18652(18) 0.0352(4) Uani d . 1 1
H H18A 0.3856 0.4589 0.1694 0.042 Uiso calc R 1 1
H H18B 0.2912 0.3927 0.1192 0.042 Uiso calc R 1 1
C C19 0.5698(3) 0.22744(19) 0.13116(17) 0.0319(4) Uani d . 1 1
H H19A 0.6447 0.1477 0.1703 0.038 Uiso calc R 1 1
C C20 0.4566(3) 0.21104(19) 0.05324(17) 0.0329(4) Uani d . 1 1
C C21 0.4027(3) 0.1066(2) 0.09141(19) 0.0422(5) Uani d . 1 1
H H21A 0.4346 0.0500 0.1651 0.051 Uiso calc R 1 1
C C22 0.3029(4) 0.0844(2) 0.0232(2) 0.0468(6) Uani d . 1 1
H H22A 0.2671 0.0144 0.0513 0.056 Uiso calc R 1 1
C C23 0.2565(3) 0.1670(2) -0.08730(19) 0.0388(5) Uani d . 1 1
C C24 0.3089(3) 0.2709(2) -0.1275(2) 0.0464(6) Uani d . 1 1
H H24A 0.2788 0.3262 -0.2019 0.056 Uiso calc R 1 1
C C25 0.4062(3) 0.2935(2) -0.0577(2) 0.0438(6) Uani d . 1 1
H H25A 0.4385 0.3650 -0.0853 0.053 Uiso calc R 1 1
C C26 0.1537(4) 0.1431(2) -0.1638(2) 0.0507(6) Uani d . 1 1
C C27 0.6737(3) 0.3150(2) 0.07265(18) 0.0363(5) Uani d . 1 1
H H27A 0.6121 0.3817 0.0059 0.044 Uiso calc R 1 1
C C28 0.8365(4) 0.2580(3) 0.0364(3) 0.0570(7) Uani d . 1 1
H H28A 0.8261 0.2578 -0.0398 0.068 Uiso calc R 1 1
H H28B 0.8801 0.1753 0.0894 0.068 Uiso calc R 1 1
C C29 0.8651(3) 0.3807(3) 0.1593(2) 0.0479(6) Uani d . 1 1
H H29A 0.9261 0.3252 0.2302 0.058 Uiso calc R 1 1
H H29B 0.8578 0.4629 0.1526 0.058 Uiso calc R 1 1

loop_
_atom_site_aniso_label
_atom_site_aniso_U_11
_atom_site_aniso_U_22
_atom_site_aniso_U_33
_atom_site_aniso_U_12
_atom_site_aniso_U_13
_atom_site_aniso_U_23
S1 0.0445(4) 0.0840(6) 0.0729(5) -0.0327(4) 0.0244(3) -0.0430(4)
F1 0.182(3) 0.124(2) 0.0866(16) -0.110(2) -0.0369(17) -0.0150(14)
F2 0.0781(14) 0.0770(13) 0.1073(17) 0.0055(11) -0.0465(13) -0.0507(12)
F3 0.0924(16) 0.151(2) 0.0966(17) 0.0001(15) -0.0160(13) -0.0971(17)
O1 0.0494(10) 0.0514(11) 0.0527(11) 0.0130(9) -0.0126(9) -0.0248(9)
O2 0.0688(12) 0.0320(9) 0.0500(10) -0.0087(8) 0.0040(9) -0.0178(7)
O3 0.0666(12) 0.0343(9) 0.0400(9) -0.0134(8) 0.0011(8) -0.0038(7)
N1 0.0341(9) 0.0377(9) 0.0316(8) -0.0148(8) 0.0040(7) -0.0127(7)
C1 0.0337(11) 0.0358(11) 0.0367(11) -0.0051(9) -0.0052(9) -0.0134(9)
C2 0.0371(11) 0.0405(12) 0.0341(10) -0.0127(9) -0.0038(9) -0.0120(9)
C3 0.0472(14) 0.0457(13) 0.0394(12) -0.0132(11) -0.0091(10) -0.0047(10)
C4 0.072(2) 0.071(2) 0.0339(13) -0.0281(17) -0.0066(13) -0.0021(13)
C5 0.085(2) 0.090(2) 0.0337(13) -0.030(2) 0.0109(14) -0.0248(14)
C6 0.0712(19) 0.0616(17) 0.0434(14) -0.0172(15) 0.0099(13) -0.0280(13)
C7 0.0431(12) 0.0413(12) 0.0334(10) -0.0130(10) 0.0018(9) -0.0156(9)
C8 0.0391(11) 0.0354(11) 0.0350(11) -0.0090(9) 0.0023(9) -0.0149(9)
C9 0.0304(10) 0.0296(9) 0.0296(9) -0.0064(8) -0.0007(7) -0.0102(8)
C10 0.0300(9) 0.0288(9) 0.0260(9) -0.0065(8) -0.0003(7) -0.0062(7)
C11 0.0410(11) 0.0351(11) 0.0254(9) -0.0144(9) -0.0002(8) -0.0056(8)
C12 0.0415(12) 0.0496(13) 0.0311(10) -0.0207(10) 0.0053(9) -0.0166(9)
C13 0.0595(16) 0.0697(18) 0.0379(12) -0.0341(15) 0.0137(11) -0.0216(12)
C14 0.0572(17) 0.102(3) 0.0465(15) -0.0369(18) 0.0211(13) -0.0405(17)
C15 0.0451(15) 0.097(2) 0.0654(19) -0.0165(16) 0.0124(13) -0.0555(19)
C16 0.0370(12) 0.0615(16) 0.0567(15) -0.0074(11) 0.0008(11) -0.0327(13)
C17 0.0303(10) 0.0467(12) 0.0350(10) -0.0114(9) 0.0004(8) -0.0180(9)
C18 0.0312(10) 0.0339(10) 0.0335(10) -0.0046(8) -0.0018(8) -0.0070(8)
C19 0.0330(10) 0.0330(10) 0.0289(9) -0.0097(8) 0.0006(8) -0.0101(8)
C20 0.0352(10) 0.0347(10) 0.0293(9) -0.0115(9) 0.0023(8) -0.0108(8)
C21 0.0542(14) 0.0390(12) 0.0321(10) -0.0201(11) -0.0032(10) -0.0059(9)
C22 0.0642(16) 0.0409(13) 0.0417(12) -0.0262(12) -0.0007(11) -0.0137(10)
C23 0.0413(12) 0.0410(12) 0.0376(11) -0.0089(10) -0.0019(9) -0.0194(9)
C24 0.0577(15) 0.0471(13) 0.0304(11) -0.0175(12) -0.0057(10) -0.0067(9)
C25 0.0559(14) 0.0404(12) 0.0336(11) -0.0233(11) -0.0052(10) -0.0042(9)
C26 0.0620(17) 0.0474(14) 0.0468(14) -0.0112(13) -0.0080(12) -0.0232(11)
C27 0.0381(11) 0.0443(12) 0.0313(10) -0.0175(10) 0.0048(8) -0.0152(9)
C28 0.0521(15) 0.0745(19) 0.0665(18) -0.0302(15) 0.0277(13) -0.0445(16)
C29 0.0423(13) 0.0613(16) 0.0507(14) -0.0265(12) 0.0071(11) -0.0245(12)

loop_
_atom_type_symbol
_atom_type_description
_atom_type_scat_dispersion_real
_atom_type_scat_dispersion_imag
_atom_type_scat_source
C C 0.0033 0.0016 'International Tables Vol C Tables 4.2.6.8 and 6.1.1.4'
H H 0.0000 0.0000 'International Tables Vol C Tables 4.2.6.8 and 6.1.1.4'
N N 0.0061 0.0033 'International Tables Vol C Tables 4.2.6.8 and 6.1.1.4'
O O 0.0106 0.0060 'International Tables Vol C Tables 4.2.6.8 and 6.1.1.4'
F F 0.0171 0.0103 'International Tables Vol C Tables 4.2.6.8 and 6.1.1.4'
S S 0.1246 0.1234 'International Tables Vol C Tables 4.2.6.8 and 6.1.1.4'

loop_
_geom_angle_atom_site_label_1
_geom_angle_atom_site_label_2
_geom_angle_atom_site_label_3
_geom_angle
C29 S1 C28 91.51(12)
C9 N1 C29 118.30(18)
C9 N1 C27 110.40(16)
C29 N1 C27 113.82(18)
O1 C1 C2 127.1(2)
O1 C1 C9 125.3(2)
C2 C1 C9 107.46(18)
C7 C2 C3 120.8(2)
C7 C2 C1 110.33(19)
C3 C2 C1 128.8(2)
C4 C3 C2 117.6(3)
C4 C3 H3A 121.2
C2 C3 H3A 121.2
C3 C4 C5 121.9(3)
C3 C4 H4A 119.0
C5 C4 H4A 119.0
C4 C5 C6 121.2(3)
C4 C5 H5A 119.4
C6 C5 H5A 119.4
C5 C6 C7 117.6(3)
C5 C6 H6A 121.2
C7 C6 H6A 121.2
C6 C7 C2 120.8(2)
C6 C7 C8 129.5(2)
C2 C7 C8 109.64(19)
O2 C8 C7 126.4(2)
O2 C8 C9 126.0(2)
C7 C8 C9 107.47(18)
N1 C9 C8 113.35(17)
N1 C9 C1 116.89(18)
C8 C9 C1 101.91(16)
N1 C9 C10 100.82(15)
C8 C9 C10 113.59(17)
C1 C9 C10 110.80(16)
C18 C10 C19 116.52(16)
C18 C10 C11 104.02(17)
C19 C10 C11 115.45(17)
C18 C10 C9 110.58(16)
C19 C10 C9 99.45(16)
C11 C10 C9 110.96(16)
O3 C11 C12 128.1(2)
O3 C11 C10 125.1(2)
C12 C11 C10 106.86(18)
C17 C12 C13 121.9(3)
C17 C12 C11 109.28(19)
C13 C12 C11 128.8(2)
C14 C13 C12 117.9(3)
C14 C13 H13A 121.0
C12 C13 H13A 121.0
C13 C14 C15 120.8(3)
C13 C14 H14A 119.6
C15 C14 H14A 119.6
C16 C15 C14 121.4(3)
C16 C15 H15A 119.3
C14 C15 H15A 119.3
C15 C16 C17 118.4(3)
C15 C16 H16A 120.8
C17 C16 H16A 120.8
C12 C17 C16 119.6(2)
C12 C17 C18 111.7(2)
C16 C17 C18 128.7(2)
C17 C18 C10 104.01(17)
C17 C18 H18A 111.0
C10 C18 H18A 111.0
C17 C18 H18B 111.0
C10 C18 H18B 111.0
H18A C18 H18B 109.0
C20 C19 C27 116.21(17)
C20 C19 C10 116.84(18)
C27 C19 C10 103.12(16)
C20 C19 H19A 106.6
C27 C19 H19A 106.6
C10 C19 H19A 106.6
C21 C20 C25 117.3(2)
C21 C20 C19 119.05(18)
C25 C20 C19 123.65(19)
C22 C21 C20 121.9(2)
C22 C21 H21A 119.0
C20 C21 H21A 119.0
C21 C22 C23 119.6(2)
C21 C22 H22A 120.2
C23 C22 H22A 120.2
C24 C23 C22 119.6(2)
C24 C23 C26 119.7(2)
C22 C23 C26 120.6(2)
C23 C24 C25 120.3(2)
C23 C24 H24A 119.9
C25 C24 H24A 119.9
C24 C25 C20 121.2(2)
C24 C25 H25A 119.4
C20 C25 H25A 119.4
F3 C26 F1 104.7(3)
F3 C26 F2 106.1(2)
F1 C26 F2 104.9(3)
F3 C26 C23 113.3(3)
F1 C26 C23 113.7(2)
F2 C26 C23 113.3(2)
N1 C27 C28 108.28(19)
N1 C27 C19 104.79(16)
C28 C27 C19 115.4(2)
N1 C27 H27A 109.4
C28 C27 H27A 109.4
C19 C27 H27A 109.4
C27 C28 S1 104.62(18)
C27 C28 H28A 110.8
S1 C28 H28A 110.8
C27 C28 H28B 110.8
S1 C28 H28B 110.8
H28A C28 H28B 108.9
N1 C29 S1 108.05(16)
N1 C29 H29A 110.1
S1 C29 H29A 110.1
N1 C29 H29B 110.1
S1 C29 H29B 110.1
H29A C29 H29B 108.4

loop_
_geom_bond_atom_site_label_1
_geom_bond_atom_site_label_2
_geom_bond_distance
S1 C29 1.807(3)
S1 C28 1.809(3)
F1 C26 1.322(4)
F2 C26 1.323(3)
F3 C26 1.308(4)
O1 C1 1.209(3)
O2 C8 1.205(3)
O3 C11 1.208(3)
N1 C9 1.447(3)
N1 C29 1.458(3)
N1 C27 1.478(3)
C1 C2 1.471(3)
C1 C9 1.553(3)
C2 C7 1.393(3)
C2 C3 1.397(3)
C3 C4 1.371(4)
C3 H3A 0.9300
C4 C5 1.379(5)
C4 H4A 0.9300
C5 C6 1.383(4)
C5 H5A 0.9300
C6 C7 1.393(3)
C6 H6A 0.9300
C7 C8 1.485(3)
C8 C9 1.542(3)
C9 C10 1.581(3)
C10 C18 1.540(3)
C10 C19 1.544(3)
C10 C11 1.545(3)
C11 C12 1.476(3)
C12 C17 1.386(3)
C12 C13 1.398(3)
C13 C14 1.372(5)
C13 H13A 0.9300
C14 C15 1.393(5)
C14 H14A 0.9300
C15 C16 1.386(4)
C15 H15A 0.9300
C16 C17 1.396(4)
C16 H16A 0.9300
C17 C18 1.508(3)
C18 H18A 0.9700
C18 H18B 0.9700
C19 C20 1.510(3)
C19 C27 1.534(3)
C19 H19A 0.9800
C20 C21 1.389(3)
C20 C25 1.394(3)
C21 C22 1.382(3)
C21 H21A 0.9300
C22 C23 1.384(3)
C22 H22A 0.9300
C23 C24 1.377(3)
C23 C26 1.488(3)
C24 C25 1.384(3)
C24 H24A 0.9300
C25 H25A 0.9300
C27 C28 1.528(4)
C27 H27A 0.9800
C28 H28A 0.9700
C28 H28B 0.9700
C29 H29A 0.9700
C29 H29B 0.9700

loop_
_geom_hbond_atom_site_label_D
_geom_hbond_atom_site_label_H
_geom_hbond_atom_site_label_A
_geom_hbond_site_symmetry_A
_geom_hbond_distance_DH
_geom_hbond_distance_HA
_geom_hbond_distance_DA
_geom_hbond_angle_DHA
_geom_hbond_publ_flag
C3 H3A O1 2_756 0.9300 2.5700 3.227(3) 128.00 yes
C18 H18A O2 . 0.9700 2.4700 3.091(3) 122.00 yes
C19 H19A O1 . 0.9800 2.5000 3.145(3) 123.00 yes

loop_
_geom_torsion_atom_site_label_1
_geom_torsion_atom_site_label_2
_geom_torsion_atom_site_label_3
_geom_torsion_atom_site_label_4
_geom_torsion
O1 C1 C2 C7 166.6(2)
C9 C1 C2 C7 -10.8(2)
O1 C1 C2 C3 -9.7(4)
C9 C1 C2 C3 173.0(2)
C7 C2 C3 C4 0.6(4)
C1 C2 C3 C4 176.5(2)
C2 C3 C4 C5 0.0(4)
C3 C4 C5 C6 0.0(5)
C4 C5 C6 C7 -0.5(5)
C5 C6 C7 C2 1.1(4)
C5 C6 C7 C8 -175.6(3)
C3 C2 C7 C6 -1.2(4)
C1 C2 C7 C6 -177.8(2)
C3 C2 C7 C8 176.1(2)
C1 C2 C7 C8 -0.5(3)
C6 C7 C8 O2 13.2(4)
C2 C7 C8 O2 -163.8(2)
C6 C7 C8 C9 -171.4(3)
C2 C7 C8 C9 11.7(2)
C29 N1 C9 C8 72.0(3)
C27 N1 C9 C8 -154.43(18)
C29 N1 C9 C1 -46.1(3)
C27 N1 C9 C1 87.5(2)
C29 N1 C9 C10 -166.28(19)
C27 N1 C9 C10 -32.7(2)
O2 C8 C9 N1 32.0(3)
C7 C8 C9 N1 -143.50(18)
O2 C8 C9 C1 158.5(2)
C7 C8 C9 C1 -17.0(2)
O2 C8 C9 C10 -82.3(3)
C7 C8 C9 C10 102.2(2)
O1 C1 C9 N1 -36.5(3)
C2 C1 C9 N1 140.89(18)
O1 C1 C9 C8 -160.6(2)
C2 C1 C9 C8 16.8(2)
O1 C1 C9 C10 78.2(3)
C2 C1 C9 C10 -104.41(19)
N1 C9 C10 C18 -78.39(19)
C8 C9 C10 C18 43.2(2)
C1 C9 C10 C18 157.20(17)
N1 C9 C10 C19 44.70(18)
C8 C9 C10 C19 166.29(16)
C1 C9 C10 C19 -79.71(19)
N1 C9 C10 C11 166.72(17)
C8 C9 C10 C11 -71.7(2)
C1 C9 C10 C11 42.3(2)
C18 C10 C11 O3 161.5(2)
C19 C10 C11 O3 32.5(3)
C9 C10 C11 O3 -79.6(3)
C18 C10 C11 C12 -18.8(2)
C19 C10 C11 C12 -147.68(18)
C9 C10 C11 C12 100.17(19)
O3 C11 C12 C17 -170.0(2)
C10 C11 C12 C17 10.3(2)
O3 C11 C12 C13 11.5(4)
C10 C11 C12 C13 -168.3(2)
C17 C12 C13 C14 0.0(4)
C11 C12 C13 C14 178.4(2)
C12 C13 C14 C15 -0.3(4)
C13 C14 C15 C16 0.0(4)
C14 C15 C16 C17 0.6(4)
C13 C12 C17 C16 0.6(3)
C11 C12 C17 C16 -178.1(2)
C13 C12 C17 C18 -178.3(2)
C11 C12 C17 C18 3.0(2)
C15 C16 C17 C12 -0.9(3)
C15 C16 C17 C18 177.8(2)
C12 C17 C18 C10 -14.8(2)
C16 C17 C18 C10 166.4(2)
C19 C10 C18 C17 148.04(17)
C11 C10 C18 C17 19.8(2)
C9 C10 C18 C17 -99.42(18)
C18 C10 C19 C20 -50.9(2)
C11 C10 C19 C20 71.6(2)
C9 C10 C19 C20 -169.66(17)
C18 C10 C19 C27 77.9(2)
C11 C10 C19 C27 -159.62(17)
C9 C10 C19 C27 -40.89(18)
C27 C19 C20 C21 157.7(2)
C10 C19 C20 C21 -80.1(3)
C27 C19 C20 C25 -20.1(3)
C10 C19 C20 C25 102.1(3)
C25 C20 C21 C22 -0.1(4)
C19 C20 C21 C22 -178.0(2)
C20 C21 C22 C23 1.0(4)
C21 C22 C23 C24 -0.7(4)
C21 C22 C23 C26 177.9(3)
C22 C23 C24 C25 -0.6(4)
C26 C23 C24 C25 -179.2(3)
C23 C24 C25 C20 1.6(4)
C21 C20 C25 C24 -1.2(4)
C19 C20 C25 C24 176.6(2)
C24 C23 C26 F3 76.1(3)
C22 C23 C26 F3 -102.5(3)
C24 C23 C26 F1 -164.5(3)
C22 C23 C26 F1 16.9(4)
C24 C23 C26 F2 -44.9(4)
C22 C23 C26 F2 136.5(3)
C9 N1 C27 C28 -116.7(2)
C29 N1 C27 C28 19.2(3)
C9 N1 C27 C19 7.0(2)
C29 N1 C27 C19 142.8(2)
C20 C19 C27 N1 151.74(19)
C10 C19 C27 N1 22.6(2)
C20 C19 C27 C28 -89.3(3)
C10 C19 C27 C28 141.6(2)
N1 C27 C28 S1 -35.5(2)
C19 C27 C28 S1 -152.48(17)
C29 S1 C28 C27 34.0(2)
C9 N1 C29 S1 138.59(17)
C27 N1 C29 S1 6.5(3)
C28 S1 C29 N1 -24.1(2)
